data_7054446
loop_
_publ_author_name
'Zhao, Jiang-Lin'
'Tomiyasu, Hirotsugu'
'Ni, Xin-Long'
'Zeng, Xi'
'Elsegood, Mark R. J.'
'Redshaw, Carl'
'Rahman, Shofiur'
'Georghiou, Paris E.'
'Yamato, Takehiko'

_publ_section_title
;
 Synthesis and evaluation of a novel ionophore based on a
 thiacalix[4]arene derivative bearing imidazole units
;
_journal_issue 12
_journal_name_full 'New J. Chem.'
_journal_page_first 6041
_journal_paper_doi 10.1039/C4NJ01099J
_journal_volume 38
_journal_year 2014
_chemical_formula_moiety 'C60 H72 N8 O4 S4'
_chemical_formula_sum 'C60 H72 N8 O4 S4'
_chemical_formula_weight 1097.49
_chemical_name_systematic
; 
 ? 
;
_space_group_crystal_system tetragonal
_space_group_IT_number 88
_space_group_name_Hall '-I 4ad'
_space_group_name_H-M_alt 'I 41/a'
_symmetry_space_group_name_Hall '-I 4ad'
_symmetry_space_group_name_H-M 'I 41/a :2'
_atom_sites_solution_hydrogens geom
_atom_sites_solution_primary direct
_atom_sites_solution_secondary difmap
_audit_creation_method SHELXL-2014
_cell_angle_alpha 90
_cell_angle_beta 90
_cell_angle_gamma 90
_cell_formula_units_Z 4
_cell_length_a 19.530(2)
_cell_length_b 19.530(2)
_cell_length_c 15.3376(16)
_cell_measurement_reflns_used 4297
_cell_measurement_temperature 150(2)
_cell_measurement_theta_max 25.99
_cell_measurement_theta_min 2.68
_cell_volume 5850.1(10)
_computing_cell_refinement 'Bruker SAINT'
_computing_data_collection 'Bruker APEX 2'
_computing_data_reduction 'Bruker SAINT'
_computing_molecular_graphics 'Bruker SHELXTL'
_computing_publication_material 'Bruker SHELXTL and local programs'
_computing_structure_refinement 'SHELXL-2014 (Sheldrick, 2014)'
_computing_structure_solution 'SHELXS-97 (Sheldrick, 2008)'
_diffrn_ambient_temperature 150(2)
_diffrn_measured_fraction_theta_full 1.000
_diffrn_measured_fraction_theta_max 0.998
_diffrn_measurement_device_type 'Bruker APEX 2 CCD diffractometer'
_diffrn_measurement_method '\w rotation with narrow frames'
_diffrn_radiation_type MoK\a
_diffrn_radiation_wavelength 0.71073
_diffrn_reflns_av_R_equivalents 0.0776
_diffrn_reflns_av_unetI/netI 0.0441
_diffrn_reflns_Laue_measured_fraction_full 1.000
_diffrn_reflns_Laue_measured_fraction_max 0.998
_diffrn_reflns_limit_h_max 25
_diffrn_reflns_limit_h_min -24
_diffrn_reflns_limit_k_max 24
_diffrn_reflns_limit_k_min -24
_diffrn_reflns_limit_l_max 19
_diffrn_reflns_limit_l_min -19
_diffrn_reflns_number 25807
_diffrn_reflns_point_group_measured_fraction_full 1.000
_diffrn_reflns_point_group_measured_fraction_max 0.998
_diffrn_reflns_theta_full 25.242
_diffrn_reflns_theta_max 27.179
_diffrn_reflns_theta_min 1.688
_diffrn_source 'fine-focus sealed tube'
_diffrn_standards_decay_% 0
_diffrn_standards_interval_count 0
_diffrn_standards_interval_time 0
_diffrn_standards_number 0
_exptl_absorpt_coefficient_mu 0.215
_exptl_absorpt_correction_T_max 0.979
_exptl_absorpt_correction_T_min 0.950
_exptl_absorpt_correction_type multi-scan
_exptl_absorpt_process_details 'SADABS v2008/1, Sheldrick, G.M., (2008)'
_exptl_crystal_colour colourless
_exptl_crystal_density_diffrn 1.246
_exptl_crystal_density_method 'not measured'
_exptl_crystal_description block
_exptl_crystal_F_000 2336
_exptl_crystal_size_max 0.240
_exptl_crystal_size_mid 0.120
_exptl_crystal_size_min 0.100
_refine_diff_density_max 0.240
_refine_diff_density_min -0.291
_refine_diff_density_rms 0.052
_refine_ls_extinction_coef 0.00017(4)
_refine_ls_extinction_expression Fc^*^=kFc[1+0.001xFc^2^\l^3^/sin(2\q)]^-1/4^
_refine_ls_extinction_method SHELXL
_refine_ls_goodness_of_fit_ref 1.041
_refine_ls_hydrogen_treatment constr
_refine_ls_matrix_type full
_refine_ls_number_parameters 177
_refine_ls_number_reflns 3254
_refine_ls_number_restraints 0
_refine_ls_restrained_S_all 1.041
_refine_ls_R_factor_all 0.0789
_refine_ls_R_factor_gt 0.0401
_refine_ls_shift/su_max 0.000
_refine_ls_shift/su_mean 0.000
_refine_ls_structure_factor_coef Fsqd
_refine_ls_weighting_details 'w=1/[\s^2^(Fo^2^)+(0.0094P)^2^+12.8596P] where P=(Fo^2^+2Fc^2^)/3'
_refine_ls_weighting_scheme calc
_refine_ls_wR_factor_gt 0.0748
_refine_ls_wR_factor_ref 0.0899
_reflns_Friedel_coverage 0.000
_reflns_number_gt 2220
_reflns_number_total 3254
_reflns_threshold_expression 'I > 2\s(I)'
_cod_data_source_file c4nj01099j3.cif
_cod_data_source_block 1,3-alternate-4
_cod_depositor_comments 'Adding full bibliography for 7054446--7054447.cif.'
_cod_original_cell_volume 5849.8(13)
_cod_database_code 7054446
_shelx_space_group_comment
; 
The symmetry employed for this shelxl refinement is uniquely defined 
by the following loop, which should always be used as a source of 
symmetry information in preference to the above space-group names. 
They are only intended as comments. 
;
_shelx_estimated_absorpt_t_min 0.950
_shelx_estimated_absorpt_t_max 0.979
_shelxl_version_number 2014-3

loop_
_space_group_symop_operation_xyz
'x, y, z'
'-x+1/2, -y, z+1/2'
'-y+3/4, x+1/4, z+1/4'
'y+3/4, -x+3/4, z+3/4'
'x+1/2, y+1/2, z+1/2'
'-x+1, -y+1/2, z+1'
'-y+5/4, x+3/4, z+3/4'
'y+5/4, -x+5/4, z+5/4'
'-x, -y, -z'
'x-1/2, y, -z-1/2'
'y-3/4, -x-1/4, -z-1/4'
'-y-3/4, x-3/4, -z-3/4'
'-x+1/2, -y+1/2, -z+1/2'
'x, y+1/2, -z'
'y-1/4, -x+1/4, -z+1/4'
'-y-1/4, x-1/4, -z-1/4'

loop_
_atom_site_label
_atom_site_type_symbol
_atom_site_fract_x
_atom_site_fract_y
_atom_site_fract_z
_atom_site_U_iso_or_equiv
_atom_site_adp_type
_atom_site_occupancy
_atom_site_site_symmetry_order
_atom_site_calc_flag
_atom_site_refinement_flags_posn
_atom_site_refinement_flags_adp
O1 O 0.40741(7) 0.66117(7) 0.20554(9) 0.0232(3) Uani 1 1 d . .
C1 C 0.39546(11) 0.65809(11) 0.11705(13) 0.0216(4) Uani 1 1 d . .
C2 C 0.35012(10) 0.70301(10) 0.07614(14) 0.0215(4) Uani 1 1 d . .
C3 C 0.34158(11) 0.70087(11) -0.01358(14) 0.0236(5) Uani 1 1 d . .
H3 H 0.3095 0.7310 -0.0401 0.028 Uiso 1 1 calc R U
C4 C 0.37857(11) 0.65600(11) -0.06604(14) 0.0241(5) Uani 1 1 d . .
C5 C 0.42453(11) 0.61243(11) -0.02491(14) 0.0235(5) Uani 1 1 d . .
H5 H 0.4510 0.5817 -0.0591 0.028 Uiso 1 1 calc R U
C6 C 0.43286(10) 0.61266(11) 0.06563(14) 0.0217(4) Uani 1 1 d . .
C7 C 0.37062(12) 0.66080(12) -0.16533(14) 0.0294(5) Uani 1 1 d . .
C8 C 0.39585(14) 0.73113(14) -0.19517(16) 0.0426(7) Uani 1 1 d . .
H8A H 0.3672 0.7669 -0.1690 0.064 Uiso 1 1 calc R U
H8B H 0.3930 0.7341 -0.2588 0.064 Uiso 1 1 calc R U
H8C H 0.4435 0.7375 -0.1768 0.064 Uiso 1 1 calc R U
C9 C 0.41105(16) 0.60497(15) -0.21262(16) 0.0554(8) Uani 1 1 d . .
H9A H 0.4601 0.6111 -0.2012 0.083 Uiso 1 1 calc R U
H9B H 0.4025 0.6082 -0.2755 0.083 Uiso 1 1 calc R U
H9C H 0.3965 0.5599 -0.1915 0.083 Uiso 1 1 calc R U
C10 C 0.29501(13) 0.65442(14) -0.19026(16) 0.0402(6) Uani 1 1 d . .
H10A H 0.2773 0.6102 -0.1701 0.060 Uiso 1 1 calc R U
H10B H 0.2903 0.6574 -0.2538 0.060 Uiso 1 1 calc R U
H10C H 0.2690 0.6916 -0.1629 0.060 Uiso 1 1 calc R U
S1 S 0.30018(3) 0.76259(3) 0.13669(4) 0.02341(14) Uani 1 1 d . .
C11 C 0.35559(11) 0.63137(11) 0.26113(14) 0.0274(5) Uani 1 1 d . .
H11A H 0.3098 0.6436 0.2383 0.033 Uiso 1 1 calc R U
H11B H 0.3598 0.6511 0.3204 0.033 Uiso 1 1 calc R U
C12 C 0.36115(11) 0.55555(11) 0.26687(14) 0.0244(5) Uani 1 1 d . .
N1 N 0.32706(9) 0.51091(9) 0.21370(12) 0.0259(4) Uani 1 1 d . .
C13 C 0.34706(12) 0.44621(11) 0.23688(15) 0.0295(5) Uani 1 1 d . .
H13 H 0.3324 0.4043 0.2115 0.035 Uiso 1 1 calc R U
C14 C 0.39208(12) 0.45428(12) 0.30347(15) 0.0303(5) Uani 1 1 d . .
H14 H 0.4146 0.4178 0.3327 0.036 Uiso 1 1 calc R U
N2 N 0.40057(9) 0.52264(9) 0.32292(12) 0.0273(4) Uani 1 1 d . .
C15 C 0.27610(12) 0.52774(13) 0.14784(16) 0.0357(6) Uani 1 1 d . .
H15A H 0.2435 0.5609 0.1718 0.054 Uiso 1 1 calc R U
H15B H 0.2516 0.4861 0.1306 0.054 Uiso 1 1 calc R U
H15C H 0.2989 0.5475 0.0968 0.054 Uiso 1 1 calc R U

loop_
_atom_site_aniso_label
_atom_site_aniso_U_11
_atom_site_aniso_U_22
_atom_site_aniso_U_33
_atom_site_aniso_U_23
_atom_site_aniso_U_13
_atom_site_aniso_U_12
O1 0.0258(8) 0.0250(8) 0.0189(8) -0.0001(6) -0.0003(6) -0.0012(6)
C1 0.0219(10) 0.0232(10) 0.0198(11) -0.0006(8) -0.0021(8) -0.0054(8)
C2 0.0202(10) 0.0201(11) 0.0242(11) -0.0016(9) 0.0005(9) -0.0022(8)
C3 0.0218(11) 0.0228(11) 0.0262(11) 0.0011(9) -0.0021(9) -0.0004(9)
C4 0.0252(12) 0.0231(11) 0.0240(11) -0.0013(9) -0.0008(9) -0.0022(9)
C5 0.0222(11) 0.0236(11) 0.0248(11) -0.0052(9) 0.0004(9) 0.0006(9)
C6 0.0189(10) 0.0215(11) 0.0248(11) -0.0004(9) -0.0019(9) -0.0014(8)
C7 0.0339(13) 0.0320(13) 0.0223(11) -0.0016(10) -0.0019(10) 0.0040(10)
C8 0.0474(16) 0.0495(16) 0.0311(14) 0.0079(12) 0.0026(12) -0.0111(13)
C9 0.080(2) 0.0627(19) 0.0232(13) -0.0079(13) -0.0034(14) 0.0307(17)
C10 0.0446(15) 0.0463(16) 0.0297(13) 0.0030(12) -0.0131(12) -0.0079(12)
S1 0.0207(3) 0.0228(3) 0.0268(3) -0.0033(2) 0.0012(2) -0.0003(2)
C11 0.0312(12) 0.0291(12) 0.0220(11) 0.0011(9) 0.0039(9) 0.0004(10)
C12 0.0242(11) 0.0273(12) 0.0217(11) -0.0006(9) 0.0037(9) -0.0024(9)
N1 0.0257(10) 0.0278(10) 0.0243(10) -0.0020(8) 0.0009(8) -0.0009(8)
C13 0.0339(13) 0.0236(12) 0.0312(13) -0.0018(10) 0.0055(10) -0.0025(10)
C14 0.0323(13) 0.0281(12) 0.0305(12) 0.0048(10) 0.0047(10) 0.0009(10)
N2 0.0290(10) 0.0297(10) 0.0230(10) 0.0023(8) 0.0025(8) -0.0017(8)
C15 0.0326(13) 0.0394(14) 0.0352(14) -0.0053(11) -0.0089(11) 0.0016(11)

loop_
_atom_type_symbol
_atom_type_description
_atom_type_scat_dispersion_real
_atom_type_scat_dispersion_imag
_atom_type_scat_source
C C 0.0033 0.0016 'International Tables Vol C Tables 4.2.6.8 and 6.1.1.4'
H H 0.0000 0.0000 'International Tables Vol C Tables 4.2.6.8 and 6.1.1.4'
N N 0.0061 0.0033 'International Tables Vol C Tables 4.2.6.8 and 6.1.1.4'
O O 0.0106 0.0060 'International Tables Vol C Tables 4.2.6.8 and 6.1.1.4'
S S 0.1246 0.1234 'International Tables Vol C Tables 4.2.6.8 and 6.1.1.4'

loop_
_geom_angle_atom_site_label_1
_geom_angle_atom_site_label_2
_geom_angle_atom_site_label_3
_geom_angle
_geom_angle_site_symmetry_1
_geom_angle_site_symmetry_3
C1 O1 C11 116.39(16) . .
O1 C1 C6 119.76(19) . .
O1 C1 C2 121.51(19) . .
C6 C1 C2 118.57(19) . .
C3 C2 C1 120.2(2) . .
C3 C2 S1 118.14(16) . .
C1 C2 S1 121.61(16) . .
C2 C3 C4 122.0(2) . .
C2 C3 H3 119.0 . .
C4 C3 H3 119.0 . .
C5 C4 C3 117.3(2) . .
C5 C4 C7 123.6(2) . .
C3 C4 C7 118.89(19) . .
C5 C4 C4 82.18(12) . 6_564
C3 C4 C4 91.43(13) . 6_564
C7 C4 C4 92.44(12) . 6_564
C4 C5 C6 121.6(2) . .
C4 C5 H5 119.2 . .
C6 C5 H5 119.2 . .
C1 C6 C5 120.21(19) . .
C1 C6 S1 121.21(16) . 12_766
C5 C6 S1 118.44(16) . 12_766
C9 C7 C8 109.4(2) . .
C9 C7 C10 108.8(2) . .
C8 C7 C10 108.0(2) . .
C9 C7 C4 112.04(19) . .
C8 C7 C4 108.63(19) . .
C10 C7 C4 109.92(19) . .
C7 C8 H8A 109.5 . .
C7 C8 H8B 109.5 . .
H8A C8 H8B 109.5 . .
C7 C8 H8C 109.5 . .
H8A C8 H8C 109.5 . .
H8B C8 H8C 109.5 . .
C7 C9 H9A 109.5 . .
C7 C9 H9B 109.5 . .
H9A C9 H9B 109.5 . .
C7 C9 H9C 109.5 . .
H9A C9 H9C 109.5 . .
H9B C9 H9C 109.5 . .
C7 C10 H10A 109.5 . .
C7 C10 H10B 109.5 . .
H10A C10 H10B 109.5 . .
C7 C10 H10C 109.5 . .
H10A C10 H10C 109.5 . .
H10B C10 H10C 109.5 . .
C6 S1 C2 103.32(10) 15_565 .
O1 C11 C12 112.63(17) . .
O1 C11 H11A 109.1 . .
C12 C11 H11A 109.1 . .
O1 C11 H11B 109.1 . .
C12 C11 H11B 109.1 . .
H11A C11 H11B 107.8 . .
N2 C12 N1 111.21(19) . .
N2 C12 C11 124.4(2) . .
N1 C12 C11 124.3(2) . .
C12 N1 C13 107.14(18) . .
C12 N1 C15 127.08(19) . .
C13 N1 C15 125.70(19) . .
C14 C13 N1 105.9(2) . .
C14 C13 H13 127.1 . .
N1 C13 H13 127.1 . .
C13 C14 N2 110.7(2) . .
C13 C14 H14 124.7 . .
N2 C14 H14 124.7 . .
C12 N2 C14 105.09(19) . .
N1 C15 H15A 109.5 . .
N1 C15 H15B 109.5 . .
H15A C15 H15B 109.5 . .
N1 C15 H15C 109.5 . .
H15A C15 H15C 109.5 . .
H15B C15 H15C 109.5 . .

loop_
_geom_bond_atom_site_label_1
_geom_bond_atom_site_label_2
_geom_bond_distance
_geom_bond_site_symmetry_2
O1 C1 1.378(2) .
O1 C11 1.446(2) .
C1 C6 1.394(3) .
C1 C2 1.396(3) .
C2 C3 1.387(3) .
C2 S1 1.780(2) .
C3 C4 1.392(3) .
C3 H3 0.9500 .
C4 C5 1.388(3) .
C4 C7 1.534(3) .
C4 C4 5.998(4) 6_564
C5 C6 1.398(3) .
C5 H5 0.9500 .
C6 S1 1.777(2) 12_766
C7 C9 1.529(3) .
C7 C8 1.529(3) .
C7 C10 1.530(3) .
C8 H8A 0.9800 .
C8 H8B 0.9800 .
C8 H8C 0.9800 .
C9 H9A 0.9800 .
C9 H9B 0.9800 .
C9 H9C 0.9800 .
C10 H10A 0.9800 .
C10 H10B 0.9800 .
C10 H10C 0.9800 .
S1 C6 1.777(2) 15_565
C11 C12 1.487(3) .
C11 H11A 0.9900 .
C11 H11B 0.9900 .
C12 N2 1.321(3) .
C12 N1 1.367(3) .
N1 C13 1.369(3) .
N1 C15 1.456(3) .
C13 C14 1.357(3) .
C13 H13 0.9500 .
C14 N2 1.378(3) .
C14 H14 0.9500 .
C15 H15A 0.9800 .
C15 H15B 0.9800 .
C15 H15C 0.9800 .

loop_
_geom_torsion_atom_site_label_1
_geom_torsion_atom_site_label_2
_geom_torsion_atom_site_label_3
_geom_torsion_atom_site_label_4
_geom_torsion
_geom_torsion_site_symmetry_1
_geom_torsion_site_symmetry_4
C11 O1 C1 C6 -106.7(2) . .
C11 O1 C1 C2 78.0(2) . .
O1 C1 C2 C3 176.90(19) . .
C6 C1 C2 C3 1.6(3) . .
O1 C1 C2 S1 -4.8(3) . .
C6 C1 C2 S1 179.86(15) . .
C1 C2 C3 C4 -1.8(3) . .
S1 C2 C3 C4 179.88(16) . .
C2 C3 C4 C5 0.5(3) . .
C2 C3 C4 C7 -175.0(2) . .
C2 C3 C4 C4 -81.4(2) . 6_564
C3 C4 C5 C6 0.9(3) . .
C7 C4 C5 C6 176.2(2) . .
C4 C4 C5 C6 88.5(2) 6_564 .
O1 C1 C6 C5 -175.58(19) . .
C2 C1 C6 C5 -0.2(3) . .
O1 C1 C6 S1 8.7(3) . 12_766
C2 C1 C6 S1 -175.87(15) . 12_766
C4 C5 C6 C1 -1.1(3) . .
C4 C5 C6 S1 174.71(16) . 12_766
C5 C4 C7 C9 8.5(3) . .
C3 C4 C7 C9 -176.3(2) . .
C4 C4 C7 C9 90.8(2) 6_564 .
C5 C4 C7 C8 -112.4(2) . .
C3 C4 C7 C8 62.8(3) . .
C4 C4 C7 C8 -30.21(18) 6_564 .
C5 C4 C7 C10 129.6(2) . .
C3 C4 C7 C10 -55.2(3) . .
C4 C4 C7 C10 -148.20(17) 6_564 .
C3 C2 S1 C6 -117.81(17) . 15_565
C1 C2 S1 C6 63.90(19) . 15_565
C1 O1 C11 C12 80.0(2) . .
O1 C11 C12 N2 86.5(3) . .
O1 C11 C12 N1 -92.2(2) . .
N2 C12 N1 C13 -0.9(2) . .
C11 C12 N1 C13 177.9(2) . .
N2 C12 N1 C15 175.9(2) . .
C11 C12 N1 C15 -5.2(3) . .
C12 N1 C13 C14 0.4(2) . .
C15 N1 C13 C14 -176.5(2) . .
N1 C13 C14 N2 0.3(3) . .
N1 C12 N2 C14 1.1(2) . .
C11 C12 N2 C14 -177.8(2) . .
C13 C14 N2 C12 -0.8(2) . .
